data_4508254
loop_
_publ_author_name
'Chen, Rui-Ling'
'Chen, Xue-Yun'
'Zheng, Sheng-Run'
'Fan, Jun'
'Zhang, Wei-Guang'

_publ_section_title
;
 Construction of Ag(I)--Ln(III) Heterometallic Coordination Polymers Based
 on Binuclear Ag2(DSPT)2(H2DSPT =
 4&#x2032;-(2,4-Disulfophenyl)-2,2&#x2032;:6&#x2032;2&#x2033;-terpyridine)
 Rings and Ln(III) Dimeric Molecular Building Blocks
;
_journal_issue 10
_journal_name_full 'Crystal Growth &amp; Design'
_journal_page_first 4428
_journal_paper_doi 10.1021/cg400926q
_journal_volume 13
_journal_year 2013
_chemical_formula_sum 'C29 H23 Ag N3 O13 S2 Sm'
_chemical_formula_weight 943.84
_chemical_name_systematic
; 
 ? 
;
_space_group_IT_number 2
_symmetry_cell_setting triclinic
_symmetry_space_group_name_Hall '-P 1'
_symmetry_space_group_name_H-M 'P -1'
_atom_sites_solution_hydrogens geom
_atom_sites_solution_primary direct
_atom_sites_solution_secondary difmap
_audit_creation_method SHELXL-97
_cell_angle_alpha 92.234(5)
_cell_angle_beta 99.486(5)
_cell_angle_gamma 105.651(5)
_cell_formula_units_Z 2
_cell_length_a 8.948(4)
_cell_length_b 10.202(4)
_cell_length_c 18.399(8)
_cell_measurement_reflns_used 2417
_cell_measurement_temperature 293(2)
_cell_measurement_theta_max 24.06
_cell_measurement_theta_min 2.25
_cell_volume 1589.0(12)
_computing_cell_refinement 'Bruker SAINT'
_computing_data_collection 'Bruker APEX2'
_computing_data_reduction 'Bruker SAINT'
_computing_molecular_graphics 'Bruker SHELXTL'
_computing_publication_material 'Bruker SHELXTL'
_computing_structure_refinement 'SHELXL-97 (Sheldrick, 1997)'
_computing_structure_solution 'SHELXS-97 (Sheldrick, 1990)'
_diffrn_ambient_temperature 293(2)
_diffrn_measured_fraction_theta_full 0.955
_diffrn_measured_fraction_theta_max 0.955
_diffrn_measurement_device_type 'Bruker APEX-II CCD'
_diffrn_measurement_method '\f and \w scans'
_diffrn_radiation_monochromator graphite
_diffrn_radiation_source 'fine-focus sealed tube'
_diffrn_radiation_type MoK\a
_diffrn_radiation_wavelength 0.71073
_diffrn_reflns_av_R_equivalents 0.0418
_diffrn_reflns_av_sigmaI/netI 0.0857
_diffrn_reflns_limit_h_max 11
_diffrn_reflns_limit_h_min -10
_diffrn_reflns_limit_k_max 13
_diffrn_reflns_limit_k_min -12
_diffrn_reflns_limit_l_max 23
_diffrn_reflns_limit_l_min -23
_diffrn_reflns_number 9131
_diffrn_reflns_theta_full 27.00
_diffrn_reflns_theta_max 27.00
_diffrn_reflns_theta_min 2.08
_exptl_absorpt_coefficient_mu 2.650
_exptl_absorpt_correction_T_max 0.7416
_exptl_absorpt_correction_T_min 0.5809
_exptl_absorpt_correction_type multi-scan
_exptl_crystal_colour 'pale yellow'
_exptl_crystal_density_diffrn 1.973
_exptl_crystal_density_method 'not measured'
_exptl_crystal_description block
_exptl_crystal_F_000 926
_exptl_crystal_size_max 0.23
_exptl_crystal_size_mid 0.20
_exptl_crystal_size_min 0.12
_refine_diff_density_max 3.332
_refine_diff_density_min -2.898
_refine_diff_density_rms 0.220
_refine_ls_extinction_method none
_refine_ls_goodness_of_fit_ref 1.014
_refine_ls_hydrogen_treatment constr
_refine_ls_matrix_type full
_refine_ls_number_parameters 442
_refine_ls_number_reflns 6630
_refine_ls_number_restraints 0
_refine_ls_restrained_S_all 1.014
_refine_ls_R_factor_all 0.0852
_refine_ls_R_factor_gt 0.0634
_refine_ls_shift/su_max 0.000
_refine_ls_shift/su_mean 0.000
_refine_ls_structure_factor_coef Fsqd
_refine_ls_weighting_details 'calc w=1/[\s^2^(Fo^2^)+(0.0998P)^2^+0.0000P] where P=(Fo^2^+2Fc^2^)/3'
_refine_ls_weighting_scheme calc
_refine_ls_wR_factor_gt 0.1545
_refine_ls_wR_factor_ref 0.1736
_reflns_number_gt 5014
_reflns_number_total 6630
_reflns_threshold_expression >2sigma(I)
_cod_data_source_file cg400926q_si_001.cif
_cod_data_source_block AgSm
_cod_depositor_comments
;
The following automatic conversions were performed:

'_symmetry_cell_setting' value 'Triclinic' changed to 'triclinic'
according to /home/saulius/struct/CIF-dictionaries/cif_core.dic
dictionary named 'cif_core.dic' version 2.4.2 from 2011-04-26.

Automatic conversion script
Id: cif_fix_values 1891 2012-01-12 08:04:46Z andrius 
;
_cod_original_sg_symbol_H-M P-1
_cod_database_code 4508254

loop_
_symmetry_equiv_pos_as_xyz
'x, y, z'
'-x, -y, -z'

loop_
_atom_site_label
_atom_site_type_symbol
_atom_site_fract_x
_atom_site_fract_y
_atom_site_fract_z
_atom_site_U_iso_or_equiv
_atom_site_adp_type
_atom_site_occupancy
_atom_site_symmetry_multiplicity
_atom_site_calc_flag
_atom_site_refinement_flags
Sm1 Sm 0.18352(4) 0.38914(4) 0.02058(2) 0.02690(15) Uani 1 1 d .
Ag1 Ag 0.20311(10) 0.04572(9) 0.42481(5) 0.0615(3) Uani 1 1 d .
S1 S 0.3124(3) 0.3177(3) 0.33055(13) 0.0498(6) Uani 1 1 d .
S2 S 0.1324(2) 0.6641(2) 0.14464(11) 0.0298(4) Uani 1 1 d .
O1 O 0.3920(10) 0.3738(9) 0.4033(4) 0.075(2) Uani 1 1 d .
O2 O 0.2203(9) 0.1738(8) 0.3264(4) 0.063(2) Uani 1 1 d .
O3 O 0.4135(8) 0.3399(8) 0.2751(4) 0.0565(18) Uani 1 1 d .
O4 O 0.2282(7) 0.7958(6) 0.1792(3) 0.0412(14) Uani 1 1 d .
O5 O 0.2196(6) 0.5957(6) 0.1022(3) 0.0337(12) Uani 1 1 d .
O6 O -0.0192(7) 0.6688(6) 0.1021(3) 0.0362(13) Uani 1 1 d .
O9 O 0.1407(6) 0.1424(5) -0.0137(3) 0.0337(12) Uani 1 1 d .
O10 O 0.3453(7) 0.2852(6) -0.0464(4) 0.0411(14) Uani 1 1 d .
O8 O 0.2860(6) -0.4225(6) -0.0515(3) 0.0345(13) Uani 1 1 d .
O7 O 0.0684(6) -0.3634(6) -0.0451(3) 0.0339(13) Uani 1 1 d .
N1 N -0.3895(10) -0.0993(9) 0.4646(4) 0.049(2) Uani 1 1 d .
N2 N -0.1306(10) 0.1210(8) 0.4916(4) 0.0442(18) Uani 1 1 d .
N3 N 0.0449(10) 0.1290(9) 0.6272(4) 0.052(2) Uani 1 1 d .
C1 C -0.5205(13) -0.1995(12) 0.4555(6) 0.057(3) Uani 1 1 d .
H1A H -0.5302 -0.2637 0.4903 0.069 Uiso 1 1 calc R
C2 C -0.6470(13) -0.2154(12) 0.3964(6) 0.060(3) Uani 1 1 d .
H2A H -0.7362 -0.2899 0.3909 0.072 Uiso 1 1 calc R
C3 C -0.6350(14) -0.1168(15) 0.3464(6) 0.070(4) Uani 1 1 d .
H3A H -0.7177 -0.1222 0.3074 0.084 Uiso 1 1 calc R
C4 C -0.4974(14) -0.0095(13) 0.3553(5) 0.062(3) Uani 1 1 d .
H4A H -0.4875 0.0583 0.3226 0.075 Uiso 1 1 calc R
C5 C -0.3737(12) -0.0043(11) 0.4142(5) 0.048(2) Uani 1 1 d .
C6 C -0.2219(11) 0.1050(10) 0.4237(5) 0.043(2) Uani 1 1 d .
C7 C -0.1742(13) 0.1874(11) 0.3700(5) 0.052(3) Uani 1 1 d .
H7A H -0.2403 0.1777 0.3243 0.063 Uiso 1 1 calc R
C8 C -0.0278(12) 0.2858(11) 0.3829(5) 0.050(2) Uani 1 1 d .
C9 C 0.0625(12) 0.2997(10) 0.4539(5) 0.051(2) Uani 1 1 d .
H9A H 0.1592 0.3661 0.4657 0.061 Uiso 1 1 calc R
C10 C 0.0086(12) 0.2154(11) 0.5066(5) 0.047(2) Uani 1 1 d .
C11 C 0.1049(12) 0.2265(11) 0.5844(5) 0.048(2) Uani 1 1 d .
C12 C 0.2409(12) 0.3285(11) 0.6090(6) 0.055(3) Uani 1 1 d .
H12A H 0.2785 0.3962 0.5789 0.066 Uiso 1 1 calc R
C13 C 0.3225(15) 0.3285(14) 0.6811(7) 0.074(4) Uani 1 1 d .
H13A H 0.4162 0.3957 0.6993 0.089 Uiso 1 1 calc R
C14 C 0.2631(16) 0.2294(13) 0.7237(7) 0.070(3) Uani 1 1 d .
H14A H 0.3161 0.2282 0.7715 0.083 Uiso 1 1 calc R
C15 C 0.1252(13) 0.1312(11) 0.6967(6) 0.057(3) Uani 1 1 d .
H15A H 0.0854 0.0641 0.7267 0.068 Uiso 1 1 calc R
C16 C 0.0181(12) 0.3765(10) 0.3252(5) 0.049(2) Uani 1 1 d .
C17 C 0.1642(11) 0.4050(10) 0.3013(5) 0.043(2) Uani 1 1 d .
C18 C 0.1980(11) 0.4963(9) 0.2485(5) 0.043(2) Uani 1 1 d .
H18A H 0.2971 0.5176 0.2352 0.051 Uiso 1 1 calc R
C19 C 0.0855(11) 0.5563(9) 0.2152(5) 0.0380(19) Uani 1 1 d .
C20 C -0.0630(12) 0.5261(10) 0.2352(5) 0.050(2) Uani 1 1 d .
H20A H -0.1400 0.5637 0.2119 0.060 Uiso 1 1 calc R
C21 C -0.0938(14) 0.4396(12) 0.2899(6) 0.064(3) Uani 1 1 d .
H21A H -0.1918 0.4219 0.3041 0.076 Uiso 1 1 calc R
C29 C 0.2631(9) 0.1626(8) -0.0423(4) 0.0307(17) Uani 1 1 d .
C25 C 0.3141(9) 0.0453(8) -0.0699(4) 0.0277(16) Uani 1 1 d .
C26 C 0.4384(9) 0.0637(8) -0.1075(5) 0.0361(18) Uani 1 1 d .
H26A H 0.4922 0.1514 -0.1164 0.043 Uiso 1 1 calc R
C27 C 0.4837(10) -0.0465(9) -0.1320(5) 0.043(2) Uani 1 1 d .
H27A H 0.5665 -0.0327 -0.1581 0.052 Uiso 1 1 calc R
C28 C 0.4072(10) -0.1770(9) -0.1182(5) 0.040(2) Uani 1 1 d .
H28A H 0.4387 -0.2507 -0.1349 0.048 Uiso 1 1 calc R
C23 C 0.2823(9) -0.1992(8) -0.0790(4) 0.0295(16) Uani 1 1 d .
C24 C 0.2343(9) -0.0868(8) -0.0562(4) 0.0317(17) Uani 1 1 d .
H24A H 0.1489 -0.1001 -0.0319 0.038 Uiso 1 1 calc R
C22 C 0.2072(9) -0.3368(8) -0.0583(4) 0.0289(16) Uani 1 1 d .
O1W O 0.2264(8) 0.2743(6) 0.1301(3) 0.0465(15) Uani 1 1 d .
H1WA H 0.2778 0.2809 0.1738 0.070 Uiso 1 1 d R
H1WB H 0.2335 0.2025 0.1074 0.070 Uiso 1 1 d R
O2W O 0.4561(6) 0.4864(5) 0.0852(3) 0.0332(12) Uani 1 1 d .
H2WA H 0.5046 0.5715 0.0866 0.050 Uiso 1 1 d R
H2WB H 0.5234 0.4425 0.0812 0.050 Uiso 1 1 d R
O3W O 0.0842(9) 0.0126(7) 0.1434(5) 0.074(2) Uani 1 1 d .
H3WA H 0.1072 -0.0498 0.1691 0.111 Uiso 1 1 d R
H3WB H 0.0067 -0.0261 0.1095 0.111 Uiso 1 1 d R

loop_
_atom_site_aniso_label
_atom_site_aniso_U_11
_atom_site_aniso_U_22
_atom_site_aniso_U_33
_atom_site_aniso_U_23
_atom_site_aniso_U_13
_atom_site_aniso_U_12
Sm1 0.0221(2) 0.0225(2) 0.0380(3) 0.00086(16) 0.00815(16) 0.00804(15)
Ag1 0.0648(5) 0.0645(6) 0.0534(5) 0.0234(4) 0.0077(4) 0.0140(4)
S1 0.0542(14) 0.0543(16) 0.0439(13) 0.0140(11) 0.0027(11) 0.0227(13)
S2 0.0324(10) 0.0265(10) 0.0313(10) -0.0016(8) 0.0038(8) 0.0116(8)
O1 0.078(5) 0.103(7) 0.045(4) 0.004(4) -0.011(4) 0.043(5)
O2 0.070(5) 0.061(5) 0.065(5) 0.026(4) 0.013(4) 0.028(4)
O3 0.051(4) 0.070(5) 0.055(4) 0.015(4) 0.006(3) 0.029(4)
O4 0.050(4) 0.023(3) 0.044(3) -0.008(3) 0.001(3) 0.005(3)
O5 0.035(3) 0.039(3) 0.032(3) -0.002(2) 0.007(2) 0.018(3)
O6 0.038(3) 0.041(3) 0.034(3) 0.001(3) 0.006(2) 0.020(3)
O9 0.035(3) 0.022(3) 0.046(3) 0.000(2) 0.013(2) 0.009(2)
O10 0.037(3) 0.019(3) 0.074(4) 0.004(3) 0.025(3) 0.011(2)
O8 0.029(3) 0.031(3) 0.049(3) 0.006(3) 0.011(2) 0.015(2)
O7 0.023(3) 0.043(3) 0.041(3) 0.003(3) 0.014(2) 0.014(2)
N1 0.051(5) 0.062(6) 0.044(4) 0.009(4) 0.014(4) 0.029(4)
N2 0.051(4) 0.049(5) 0.039(4) 0.006(4) 0.016(3) 0.020(4)
N3 0.056(5) 0.056(5) 0.045(5) 0.008(4) 0.006(4) 0.016(4)
C1 0.058(7) 0.061(7) 0.055(6) 0.003(5) 0.015(5) 0.018(6)
C2 0.050(6) 0.064(7) 0.061(7) -0.023(6) 0.006(5) 0.017(5)
C3 0.064(7) 0.105(11) 0.039(6) -0.019(6) -0.004(5) 0.034(7)
C4 0.062(7) 0.091(9) 0.038(5) 0.000(5) -0.002(5) 0.034(7)
C5 0.049(5) 0.061(7) 0.037(5) -0.005(5) 0.005(4) 0.025(5)
C6 0.053(5) 0.048(6) 0.039(5) 0.008(4) 0.010(4) 0.029(5)
C7 0.063(6) 0.070(7) 0.039(5) 0.019(5) 0.018(5) 0.037(6)
C8 0.061(6) 0.057(7) 0.042(5) 0.010(5) 0.020(5) 0.026(5)
C9 0.051(6) 0.048(6) 0.054(6) 0.004(5) 0.012(5) 0.012(5)
C10 0.058(6) 0.052(6) 0.033(5) 0.004(4) 0.014(4) 0.018(5)
C11 0.057(6) 0.052(6) 0.044(5) 0.003(4) 0.013(4) 0.028(5)
C12 0.042(5) 0.049(6) 0.067(7) 0.001(5) 0.006(5) 0.004(5)
C13 0.062(7) 0.082(9) 0.074(8) -0.020(7) -0.007(6) 0.029(7)
C14 0.079(8) 0.069(8) 0.059(7) -0.009(6) -0.009(6) 0.032(7)
C15 0.062(7) 0.054(7) 0.054(6) 0.008(5) 0.006(5) 0.018(5)
C16 0.064(6) 0.050(6) 0.041(5) 0.004(4) 0.020(5) 0.022(5)
C17 0.048(5) 0.043(5) 0.041(5) 0.003(4) 0.006(4) 0.018(4)
C18 0.045(5) 0.039(5) 0.043(5) -0.003(4) 0.003(4) 0.014(4)
C19 0.046(5) 0.036(5) 0.034(4) 0.001(4) 0.007(4) 0.016(4)
C20 0.057(6) 0.057(7) 0.053(6) 0.018(5) 0.018(5) 0.036(5)
C21 0.072(7) 0.081(8) 0.062(7) 0.020(6) 0.027(6) 0.050(7)
C29 0.029(4) 0.030(4) 0.035(4) 0.000(3) 0.005(3) 0.012(3)
C25 0.027(4) 0.022(4) 0.036(4) -0.002(3) 0.006(3) 0.011(3)
C26 0.032(4) 0.022(4) 0.054(5) 0.002(4) 0.015(4) 0.003(3)
C27 0.042(5) 0.035(5) 0.064(6) 0.014(4) 0.030(4) 0.016(4)
C28 0.041(5) 0.035(5) 0.051(5) 0.001(4) 0.020(4) 0.017(4)
C23 0.030(4) 0.031(4) 0.033(4) 0.003(3) 0.009(3) 0.015(3)
C24 0.029(4) 0.034(4) 0.035(4) -0.002(3) 0.005(3) 0.013(3)
C22 0.027(4) 0.031(4) 0.030(4) -0.002(3) 0.007(3) 0.009(3)
O1W 0.053(4) 0.038(4) 0.045(4) 0.001(3) 0.001(3) 0.012(3)
O2W 0.022(3) 0.025(3) 0.053(3) 0.002(2) 0.007(2) 0.007(2)
O3W 0.062(5) 0.038(4) 0.109(6) 0.017(4) -0.016(5) 0.009(4)

loop_
_atom_type_symbol
_atom_type_description
_atom_type_scat_dispersion_real
_atom_type_scat_dispersion_imag
_atom_type_scat_source
C C 0.0033 0.0016 'International Tables Vol C Tables 4.2.6.8 and 6.1.1.4'
Ag Ag -0.8971 1.1015 'International Tables Vol C Tables 4.2.6.8 and 6.1.1.4'
N N 0.0061 0.0033 'International Tables Vol C Tables 4.2.6.8 and 6.1.1.4'
O O 0.0106 0.0060 'International Tables Vol C Tables 4.2.6.8 and 6.1.1.4'
S S 0.1246 0.1234 'International Tables Vol C Tables 4.2.6.8 and 6.1.1.4'
Sm Sm -0.1638 3.4418 'International Tables Vol C Tables 4.2.6.8 and 6.1.1.4'
H H 0.0000 0.0000 'International Tables Vol C Tables 4.2.6.8 and 6.1.1.4'

loop_
_geom_angle_atom_site_label_1
_geom_angle_atom_site_label_2
_geom_angle_atom_site_label_3
_geom_angle
_geom_angle_site_symmetry_1
_geom_angle_site_symmetry_3
O7 Sm1 O1W 85.6(2) 2 .
O7 Sm1 O6 77.25(18) 2 2_565
O1W Sm1 O6 136.6(2) . 2_565
O7 Sm1 O8 116.77(18) 2 1_565
O1W Sm1 O8 147.2(2) . 1_565
O6 Sm1 O8 74.6(2) 2_565 1_565
O7 Sm1 O10 144.4(2) 2 .
O1W Sm1 O10 94.8(2) . .
O6 Sm1 O10 78.4(2) 2_565 .
O8 Sm1 O10 80.62(18) 1_565 .
O7 Sm1 O2W 137.59(18) 2 .
O1W Sm1 O2W 70.8(2) . .
O6 Sm1 O2W 142.99(19) 2_565 .
O8 Sm1 O2W 76.71(18) 1_565 .
O10 Sm1 O2W 74.27(19) . .
O7 Sm1 O5 77.73(19) 2 .
O1W Sm1 O5 87.4(2) . .
O6 Sm1 O5 126.03(17) 2_565 .
O8 Sm1 O5 75.43(19) 1_565 .
O10 Sm1 O5 137.84(19) . .
O2W Sm1 O5 66.79(17) . .
O7 Sm1 O9 94.82(19) 2 .
O1W Sm1 O9 70.3(2) . .
O6 Sm1 O9 71.86(18) 2_565 .
O8 Sm1 O9 126.56(18) 1_565 .
O10 Sm1 O9 52.81(18) . .
O2W Sm1 O9 108.74(17) . .
O5 Sm1 O9 157.07(19) . .
O7 Sm1 C29 120.2(2) 2 .
O1W Sm1 C29 80.9(2) . .
O6 Sm1 C29 74.29(19) 2_565 .
O8 Sm1 C29 104.6(2) 1_565 .
O10 Sm1 C29 26.6(2) . .
O2W Sm1 C29 91.0(2) . .
O5 Sm1 C29 157.4(2) . .
O9 Sm1 C29 26.2(2) . .
O2 Ag1 N1 123.4(3) . 2_556
O2 Ag1 N2 166.3(3) . 2_556
N1 Ag1 N2 70.3(3) 2_556 2_556
O2 Ag1 N3 98.2(3) . 2_556
N1 Ag1 N3 138.4(3) 2_556 2_556
N2 Ag1 N3 68.1(3) 2_556 2_556
O1 S1 O2 114.0(5) . .
O1 S1 O3 114.0(5) . .
O2 S1 O3 111.3(5) . .
O1 S1 C17 108.1(4) . .
O2 S1 C17 103.4(4) . .
O3 S1 C17 105.1(4) . .
O4 S2 O6 112.9(3) . .
O4 S2 O5 112.2(4) . .
O6 S2 O5 113.0(3) . .
O4 S2 C19 108.0(4) . .
O6 S2 C19 105.6(4) . .
O5 S2 C19 104.3(4) . .
S1 O2 Ag1 124.6(4) . .
S2 O5 Sm1 141.4(3) . .
S2 O6 Sm1 142.4(3) . 2_565
C29 O9 Sm1 93.5(5) . .
C29 O10 Sm1 94.1(4) . .
C22 O8 Sm1 114.4(5) . 1_545
C22 O7 Sm1 174.4(5) . 2
C1 N1 C5 118.8(9) . .
C1 N1 Ag1 123.4(7) . 2_556
C5 N1 Ag1 116.5(7) . 2_556
C10 N2 C6 120.3(8) . .
C10 N2 Ag1 120.6(6) . 2_556
C6 N2 Ag1 118.3(7) . 2_556
C11 N3 C15 118.3(9) . .
C11 N3 Ag1 118.4(6) . 2_556
C15 N3 Ag1 123.3(7) . 2_556
N1 C1 C2 123.7(11) . .
N1 C1 H1A 118.1 . .
C2 C1 H1A 118.1 . .
C3 C2 C1 118.0(11) . .
C3 C2 H2A 121.0 . .
C1 C2 H2A 121.0 . .
C2 C3 C4 119.0(10) . .
C2 C3 H3A 120.5 . .
C4 C3 H3A 120.5 . .
C5 C4 C3 119.4(11) . .
C5 C4 H4A 120.3 . .
C3 C4 H4A 120.3 . .
N1 C5 C4 120.9(10) . .
N1 C5 C6 118.0(8) . .
C4 C5 C6 121.1(10) . .
N2 C6 C7 120.6(10) . .
N2 C6 C5 114.8(8) . .
C7 C6 C5 124.6(9) . .
C6 C7 C8 121.0(9) . .
C6 C7 H7A 119.5 . .
C8 C7 H7A 119.5 . .
C7 C8 C9 116.7(9) . .
C7 C8 C16 119.8(9) . .
C9 C8 C16 123.3(10) . .
C10 C9 C8 120.3(10) . .
C10 C9 H9A 119.9 . .
C8 C9 H9A 119.9 . .
N2 C10 C9 121.1(9) . .
N2 C10 C11 117.1(8) . .
C9 C10 C11 121.7(10) . .
N3 C11 C12 122.4(9) . .
N3 C11 C10 115.0(9) . .
C12 C11 C10 122.7(10) . .
C11 C12 C13 118.4(11) . .
C11 C12 H12A 120.8 . .
C13 C12 H12A 120.8 . .
C14 C13 C12 119.1(12) . .
C14 C13 H13A 120.4 . .
C12 C13 H13A 120.4 . .
C13 C14 C15 120.0(11) . .
C13 C14 H14A 120.0 . .
C15 C14 H14A 120.0 . .
N3 C15 C14 121.8(11) . .
N3 C15 H15A 119.1 . .
C14 C15 H15A 119.1 . .
C17 C16 C21 116.8(9) . .
C17 C16 C8 125.4(9) . .
C21 C16 C8 117.8(9) . .
C18 C17 C16 120.8(8) . .
C18 C17 S1 115.5(7) . .
C16 C17 S1 123.5(7) . .
C17 C18 C19 120.6(9) . .
C17 C18 H18A 119.7 . .
C19 C18 H18A 119.7 . .
C20 C19 C18 120.1(8) . .
C20 C19 S2 121.5(7) . .
C18 C19 S2 118.3(7) . .
C21 C20 C19 119.0(9) . .
C21 C20 H20A 120.5 . .
C19 C20 H20A 120.5 . .
C20 C21 C16 122.5(10) . .
C20 C21 H21A 118.8 . .
C16 C21 H21A 118.8 . .
O9 C29 O10 119.4(7) . .
O9 C29 C25 120.6(7) . .
O10 C29 C25 119.9(7) . .
O9 C29 Sm1 60.2(4) . .
O10 C29 Sm1 59.3(4) . .
C25 C29 Sm1 175.5(5) . .
C26 C25 C24 119.4(7) . .
C26 C25 C29 121.9(7) . .
C24 C25 C29 118.7(7) . .
C25 C26 C27 120.7(8) . .
C25 C26 H26A 119.6 . .
C27 C26 H26A 119.6 . .
C28 C27 C26 120.5(8) . .
C28 C27 H27A 119.8 . .
C26 C27 H27A 119.8 . .
C27 C28 C23 120.4(8) . .
C27 C28 H28A 119.8 . .
C23 C28 H28A 119.8 . .
C24 C23 C28 118.7(8) . .
C24 C23 C22 120.1(7) . .
C28 C23 C22 121.2(7) . .
C23 C24 C25 120.4(7) . .
C23 C24 H24A 119.8 . .
C25 C24 H24A 119.8 . .
O8 C22 O7 121.9(7) . .
O8 C22 C23 118.9(7) . .
O7 C22 C23 119.1(7) . .
Sm1 O1W H1WA 145.9 . .
Sm1 O1W H1WB 95.0 . .
H1WA O1W H1WB 107.7 . .
Sm1 O2W H2WA 122.4 . .
Sm1 O2W H2WB 118.8 . .
H2WA O2W H2WB 106.9 . .
H3WA O3W H3WB 107.4 . .

loop_
_geom_bond_atom_site_label_1
_geom_bond_atom_site_label_2
_geom_bond_distance
_geom_bond_site_symmetry_2
Sm1 O7 2.319(5) 2
Sm1 O1W 2.399(6) .
Sm1 O6 2.437(5) 2_565
Sm1 O8 2.437(6) 1_565
Sm1 O10 2.459(5) .
Sm1 O2W 2.448(5) .
Sm1 O5 2.455(5) .
Sm1 O9 2.481(5) .
Sm1 C29 2.853(8) .
Ag1 O2 2.276(7) .
Ag1 N1 2.350(8) 2_556
Ag1 N2 2.369(8) 2_556
Ag1 N3 2.460(9) 2_556
S1 O1 1.427(7) .
S1 O2 1.469(8) .
S1 O3 1.457(7) .
S1 C17 1.812(9) .
S2 O4 1.441(6) .
S2 O6 1.464(6) .
S2 O5 1.469(5) .
S2 C19 1.764(9) .
O6 Sm1 2.437(5) 2_565
O9 C29 1.264(9) .
O10 C29 1.281(10) .
O8 C22 1.261(9) .
O8 Sm1 2.437(6) 1_545
O7 C22 1.265(9) .
O7 Sm1 2.319(5) 2
N1 C1 1.313(13) .
N1 C5 1.363(13) .
N1 Ag1 2.350(8) 2_556
N2 C10 1.332(13) .
N2 C6 1.354(11) .
N2 Ag1 2.369(8) 2_556
N3 C11 1.346(13) .
N3 C15 1.355(12) .
N3 Ag1 2.460(9) 2_556
C1 C2 1.405(14) .
C1 H1A 0.9300 .
C2 C3 1.384(17) .
C2 H2A 0.9300 .
C3 C4 1.390(17) .
C3 H3A 0.9300 .
C4 C5 1.404(13) .
C4 H4A 0.9300 .
C5 C6 1.486(14) .
C6 C7 1.368(13) .
C7 C8 1.396(15) .
C7 H7A 0.9300 .
C8 C9 1.398(13) .
C8 C16 1.473(13) .
C9 C10 1.381(13) .
C9 H9A 0.9300 .
C10 C11 1.526(13) .
C11 C12 1.367(14) .
C12 C13 1.404(15) .
C12 H12A 0.9300 .
C13 C14 1.352(18) .
C13 H13A 0.9300 .
C14 C15 1.366(16) .
C14 H14A 0.9300 .
C15 H15A 0.9300 .
C16 C17 1.408(13) .
C16 C21 1.415(13) .
C17 C18 1.386(13) .
C18 C19 1.386(11) .
C18 H18A 0.9300 .
C19 C20 1.394(12) .
C20 C21 1.377(14) .
C20 H20A 0.9300 .
C21 H21A 0.9300 .
C29 C25 1.491(10) .
C25 C26 1.380(10) .
C25 C24 1.398(11) .
C26 C27 1.377(11) .
C26 H26A 0.9300 .
C27 C28 1.378(12) .
C27 H27A 0.9300 .
C28 C23 1.400(11) .
C28 H28A 0.9300 .
C23 C24 1.401(10) .
C23 C22 1.478(11) .
C24 H24A 0.9300 .
O1W H1WA 0.8483 .
O1W H1WB 0.8519 .
O2W H2WA 0.8570 .
O2W H2WB 0.8516 .
O3W H3WA 0.8559 .
O3W H3WB 0.8469 .

loop_
_geom_torsion_atom_site_label_1
_geom_torsion_atom_site_label_2
_geom_torsion_atom_site_label_3
_geom_torsion_atom_site_label_4
_geom_torsion
_geom_torsion_site_symmetry_1
_geom_torsion_site_symmetry_4
O1 S1 O2 Ag1 -0.5(7) . .
O3 S1 O2 Ag1 130.0(5) . .
C17 S1 O2 Ag1 -117.6(5) . .
N1 Ag1 O2 S1 -21.0(7) 2_556 .
N2 Ag1 O2 S1 160.7(8) 2_556 .
N3 Ag1 O2 S1 158.2(5) 2_556 .
O4 S2 O5 Sm1 -176.2(4) . .
O6 S2 O5 Sm1 -47.1(6) . .
C19 S2 O5 Sm1 67.2(6) . .
O7 Sm1 O5 S2 1.4(5) 2 .
O1W Sm1 O5 S2 -84.6(5) . .
O6 Sm1 O5 S2 65.5(6) 2_565 .
O8 Sm1 O5 S2 123.6(5) 1_565 .
O10 Sm1 O5 S2 -178.9(4) . .
O2W Sm1 O5 S2 -154.8(6) . .
O9 Sm1 O5 S2 -71.5(7) . .
C29 Sm1 O5 S2 -143.4(5) . .
O4 S2 O6 Sm1 124.9(6) . 2_565
O5 S2 O6 Sm1 -3.8(7) . 2_565
C19 S2 O6 Sm1 -117.3(6) . 2_565
O7 Sm1 O9 C29 166.0(4) 2 .
O1W Sm1 O9 C29 -110.4(5) . .
O6 Sm1 O9 C29 91.1(5) 2_565 .
O8 Sm1 O9 C29 37.3(5) 1_565 .
O10 Sm1 O9 C29 2.2(4) . .
O2W Sm1 O9 C29 -49.8(5) . .
O5 Sm1 O9 C29 -124.3(5) . .
O7 Sm1 O10 C29 -30.5(6) 2 .
O1W Sm1 O10 C29 58.6(5) . .
O6 Sm1 O10 C29 -78.1(5) 2_565 .
O8 Sm1 O10 C29 -154.2(5) 1_565 .
O2W Sm1 O10 C29 127.1(5) . .
O5 Sm1 O10 C29 150.1(4) . .
O9 Sm1 O10 C29 -2.1(4) . .
C5 N1 C1 C2 0.1(15) . .
Ag1 N1 C1 C2 166.4(7) 2_556 .
N1 C1 C2 C3 -2.5(16) . .
C1 C2 C3 C4 2.1(16) . .
C2 C3 C4 C5 0.6(16) . .
C1 N1 C5 C4 2.7(14) . .
Ag1 N1 C5 C4 -164.5(7) 2_556 .
C1 N1 C5 C6 -177.4(8) . .
Ag1 N1 C5 C6 15.4(10) 2_556 .
C3 C4 C5 N1 -3.1(15) . .
C3 C4 C5 C6 177.1(9) . .
C10 N2 C6 C7 -1.5(13) . .
Ag1 N2 C6 C7 -171.1(7) 2_556 .
C10 N2 C6 C5 179.7(8) . .
Ag1 N2 C6 C5 10.0(10) 2_556 .
N1 C5 C6 N2 -16.9(12) . .
C4 C5 C6 N2 162.9(8) . .
N1 C5 C6 C7 164.3(9) . .
C4 C5 C6 C7 -15.9(14) . .
N2 C6 C7 C8 2.7(14) . .
C5 C6 C7 C8 -178.6(9) . .
C6 C7 C8 C9 -3.0(14) . .
C6 C7 C8 C16 -177.8(9) . .
C7 C8 C9 C10 2.2(14) . .
C16 C8 C9 C10 176.8(9) . .
C6 N2 C10 C9 0.7(14) . .
Ag1 N2 C10 C9 170.1(7) 2_556 .
C6 N2 C10 C11 -179.7(8) . .
Ag1 N2 C10 C11 -10.3(11) 2_556 .
C8 C9 C10 N2 -1.1(15) . .
C8 C9 C10 C11 179.3(8) . .
C15 N3 C11 C12 -1.6(14) . .
Ag1 N3 C11 C12 179.2(7) 2_556 .
C15 N3 C11 C10 179.1(8) . .
Ag1 N3 C11 C10 -0.2(10) 2_556 .
N2 C10 C11 N3 6.7(12) . .
C9 C10 C11 N3 -173.7(9) . .
N2 C10 C11 C12 -172.7(9) . .
C9 C10 C11 C12 6.9(15) . .
N3 C11 C12 C13 1.8(15) . .
C10 C11 C12 C13 -178.9(9) . .
C11 C12 C13 C14 -0.9(16) . .
C12 C13 C14 C15 -0.1(18) . .
C11 N3 C15 C14 0.4(15) . .
Ag1 N3 C15 C14 179.7(8) 2_556 .
C13 C14 C15 N3 0.4(18) . .
C7 C8 C16 C17 -132.3(11) . .
C9 C8 C16 C17 53.3(15) . .
C7 C8 C16 C21 47.0(14) . .
C9 C8 C16 C21 -127.4(11) . .
C21 C16 C17 C18 3.3(15) . .
C8 C16 C17 C18 -177.4(9) . .
C21 C16 C17 S1 -171.6(8) . .
C8 C16 C17 S1 7.7(15) . .
O1 S1 C17 C18 106.9(8) . .
O2 S1 C17 C18 -131.9(7) . .
O3 S1 C17 C18 -15.1(8) . .
O1 S1 C17 C16 -77.9(9) . .
O2 S1 C17 C16 43.3(9) . .
O3 S1 C17 C16 160.1(8) . .
C16 C17 C18 C19 -3.4(14) . .
S1 C17 C18 C19 172.0(7) . .
C17 C18 C19 C20 0.6(14) . .
C17 C18 C19 S2 -176.4(7) . .
O4 S2 C19 C20 103.0(8) . .
O6 S2 C19 C20 -18.1(9) . .
O5 S2 C19 C20 -137.4(8) . .
O4 S2 C19 C18 -80.1(8) . .
O6 S2 C19 C18 158.9(7) . .
O5 S2 C19 C18 39.5(8) . .
C18 C19 C20 C21 2.1(15) . .
S2 C19 C20 C21 179.0(8) . .
C19 C20 C21 C16 -2.1(17) . .
C17 C16 C21 C20 -0.6(17) . .
C8 C16 C21 C20 -180.0(10) . .
Sm1 O9 C29 O10 -3.8(8) . .
Sm1 O9 C29 C25 174.9(6) . .
Sm1 O10 C29 O9 3.8(8) . .
Sm1 O10 C29 C25 -174.9(6) . .
O7 Sm1 C29 O9 -16.2(5) 2 .
O1W Sm1 C29 O9 63.3(5) . .
O6 Sm1 C29 O9 -80.8(4) 2_565 .
O8 Sm1 C29 O9 -149.8(4) 1_565 .
O10 Sm1 C29 O9 -176.2(8) . .
O2W Sm1 C29 O9 133.7(4) . .
O5 Sm1 C29 O9 123.1(6) . .
O7 Sm1 C29 O10 160.0(4) 2 .
O1W Sm1 C29 O10 -120.5(5) . .
O6 Sm1 C29 O10 95.4(5) 2_565 .
O8 Sm1 C29 O10 26.4(5) 1_565 .
O2W Sm1 C29 O10 -50.1(5) . .
O5 Sm1 C29 O10 -60.7(8) . .
O9 Sm1 C29 O10 176.2(8) . .
O7 Sm1 C29 C25 -119(7) 2 .
O1W Sm1 C29 C25 -39(7) . .
O6 Sm1 C29 C25 177(7) 2_565 .
O8 Sm1 C29 C25 108(7) 1_565 .
O10 Sm1 C29 C25 81(7) . .
O2W Sm1 C29 C25 31(7) . .
O5 Sm1 C29 C25 21(8) . .
O9 Sm1 C29 C25 -102(7) . .
O9 C29 C25 C26 173.9(7) . .
O10 C29 C25 C26 -7.4(12) . .
Sm1 C29 C25 C26 -86(7) . .
O9 C29 C25 C24 -6.8(11) . .
O10 C29 C25 C24 171.9(7) . .
Sm1 C29 C25 C24 93(7) . .
C24 C25 C26 C27 0.4(13) . .
C29 C25 C26 C27 179.6(8) . .
C25 C26 C27 C28 -1.1(14) . .
C26 C27 C28 C23 0.0(14) . .
C27 C28 C23 C24 1.8(13) . .
C27 C28 C23 C22 -175.0(8) . .
C28 C23 C24 C25 -2.5(12) . .
C22 C23 C24 C25 174.3(7) . .
C26 C25 C24 C23 1.5(11) . .
C29 C25 C24 C23 -177.8(7) . .
Sm1 O8 C22 O7 -16.4(9) 1_545 .
Sm1 O8 C22 C23 160.6(5) 1_545 .
Sm1 O7 C22 O8 165(5) 2 .
Sm1 O7 C22 C23 -12(6) 2 .
C24 C23 C22 O8 -151.5(7) . .
C28 C23 C22 O8 25.3(11) . .
C24 C23 C22 O7 25.6(11) . .
C28 C23 C22 O7 -157.6(8) . .
